data_4513298
loop_
_publ_author_name
'Gu\'nka, Piotr A.'
'Dranka, Maciej'
'Hanfland, Michael'
'Dziubek, Kamil F.'
'Katrusiak, Andrzej'
'Zachara, Janusz'

_publ_section_title
;
 Cascade of High-Pressure Transitions of Claudetite II and the First Polar
 Phase of Arsenic(III) Oxide
;
_journal_issue 8
_journal_name_full 'Crystal Growth &amp; Design'
_journal_page_first 3950
_journal_paper_doi 10.1021/acs.cgd.5b00567
_journal_volume 15
_journal_year 2015
_chemical_formula_moiety 'As4 O6'
_chemical_formula_sum 'As4 O6'
_chemical_formula_weight 395.68
_space_group_crystal_system monoclinic
_space_group_IT_number 14
_space_group_name_Hall '-P 2yab'
_space_group_name_H-M_alt 'P 1 21/a 1'
_symmetry_space_group_name_Hall '-P 2yab'
_symmetry_space_group_name_H-M 'P 1 21/a 1'
_audit_creation_date 2015-04-13
_audit_creation_method
;
Olex2 1.2-beta
(compiled 2014.11.28 svn.r3107 for OlexSys, GUI svn.r4998)
;
_cell_angle_alpha 90
_cell_angle_beta 143.483(19)
_cell_angle_gamma 90
_cell_formula_units_Z 4
_cell_length_a 12.905(3)
_cell_length_b 4.4711(3)
_cell_length_c 17.262(6)
_cell_measurement_pressure 2.31e6(18)
_cell_measurement_reflns_used 577
_cell_measurement_temperature 293(2)
_cell_measurement_theta_max 19.1780
_cell_measurement_theta_min 2.8930
_cell_volume 592.7(4)
_computing_cell_refinement
;
CrysAlisPro, Agilent Technologies,
Version 1.171.37.35 (release 13-08-2014 CrysAlis171 .NET)
(compiled Aug 13 2014,18:06:01)
;
_computing_data_collection
;
CrysAlisPro, Agilent Technologies,
Version 1.171.37.35 (release 13-08-2014 CrysAlis171 .NET)
(compiled Aug 13 2014,18:06:01)
;
_computing_data_reduction
;
CrysAlisPro, Agilent Technologies,
Version 1.171.37.35 (release 13-08-2014 CrysAlis171 .NET)
(compiled Aug 13 2014,18:06:01)
;
_computing_molecular_graphics 'Olex2 (Dolomanov et al., 2009)'
_computing_publication_material 'Olex2 (Dolomanov et al., 2009)'
_computing_structure_refinement 'ShelXL (Sheldrick, 2008)'
_diffrn_ambient_environment He
_diffrn_ambient_pressure 2.31e6(19)
_diffrn_ambient_temperature 293(2)
_diffrn_detector 'CCD plate'
_diffrn_measured_fraction_theta_full 0.438
_diffrn_measured_fraction_theta_max 0.269
_diffrn_measurement_details
;
  1 phi    142.00  218.00   0.5000    1.0000
omega____ theta____ kappa____ phi______ frames
   0.0000    0.0000    0.0000     -     152
;
_diffrn_measurement_device 'abstract diffractometer'
_diffrn_measurement_device_type 'MAR-CrysAlisPro-abstract goniometer: imported MAR images'
_diffrn_measurement_method '\p scans'
_diffrn_orient_matrix_UB_11 -0.0296042000
_diffrn_orient_matrix_UB_12 0.0082386000
_diffrn_orient_matrix_UB_13 0.0193782000
_diffrn_orient_matrix_UB_21 -0.0153206000
_diffrn_orient_matrix_UB_22 0.0711991000
_diffrn_orient_matrix_UB_23 -0.0176962000
_diffrn_orient_matrix_UB_31 -0.0227230000
_diffrn_orient_matrix_UB_32 -0.0587024000
_diffrn_orient_matrix_UB_33 -0.0187302000
_diffrn_radiation_monochromator synchrotron
_diffrn_radiation_probe x-ray
_diffrn_radiation_wavelength 0.41427
_diffrn_reflns_av_R_equivalents 0.0498
_diffrn_reflns_av_unetI/netI 0.0588
_diffrn_reflns_laue_measured_fraction_full 0.438
_diffrn_reflns_laue_measured_fraction_max 0.269
_diffrn_reflns_limit_h_max 18
_diffrn_reflns_limit_h_min -16
_diffrn_reflns_limit_k_max 7
_diffrn_reflns_limit_k_min -7
_diffrn_reflns_limit_l_max 11
_diffrn_reflns_limit_l_min -13
_diffrn_reflns_number 1632
_diffrn_reflns_point_group_measured_fraction_full 0.438
_diffrn_reflns_point_group_measured_fraction_max 0.269
_diffrn_reflns_theta_full 14.392
_diffrn_reflns_theta_max 20.360
_diffrn_reflns_theta_min 2.270
_diffrn_source synchrotron
_exptl_absorpt_coefficient_mu 5.123
_exptl_absorpt_correction_T_max 1.00000
_exptl_absorpt_correction_T_min 0.30779
_exptl_absorpt_correction_type multi-scan
_exptl_absorpt_process_details
;
CrysAlisPro, Agilent Technologies,
Version 1.171.37.35 (release 13-08-2014 CrysAlis171 .NET)
(compiled Aug 13 2014,18:06:01)
Empirical absorption correction using spherical harmonics,
 implemented in SCALE3 ABSPACK scaling algorithm.
;
_exptl_crystal_density_diffrn 4.434
_exptl_crystal_description
;
;
_exptl_crystal_F_000 720
_exptl_crystal_size_max 0.05
_exptl_crystal_size_mid 0.04
_exptl_crystal_size_min 0.03
_refine_diff_density_max 3.093
_refine_diff_density_min -2.533
_refine_diff_density_rms 0.421
_refine_ls_extinction_method none
_refine_ls_goodness_of_fit_ref 1.221
_refine_ls_hydrogen_treatment undef
_refine_ls_matrix_type full
_refine_ls_number_parameters 61
_refine_ls_number_reflns 793
_refine_ls_number_restraints 66
_refine_ls_restrained_S_all 1.210
_refine_ls_R_factor_all 0.1257
_refine_ls_R_factor_gt 0.1066
_refine_ls_shift/su_max 0.000
_refine_ls_shift/su_mean 0.000
_refine_ls_structure_factor_coef Fsqd
_refine_ls_weighting_details 'w=1/[\s^2^(Fo^2^)+(0.2000P)^2^] where P=(Fo^2^+2Fc^2^)/3'
_refine_ls_weighting_scheme calc
_refine_ls_wR_factor_gt 0.2737
_refine_ls_wR_factor_ref 0.3006
_reflns_Friedel_coverage 0.000
_reflns_number_gt 604
_reflns_number_total 793
_reflns_threshold_expression 'I > 2\s(I)'
_cod_data_source_file cg5b00567_si_002.cif
_cod_data_source_block mclau2_023_pl
_cod_depositor_comments 'Adding full bibliography for 4513277--4513300.cif.'
_cod_original_cell_volume 592.7(3)
_cod_database_code 4513298
_shelx_space_group_comment
;
The symmetry employed for this shelxl refinement is uniquely defined
by the following loop, which should always be used as a source of
symmetry information in preference to the above space-group names.
They are only intended as comments.
;
_olex2_refinement_description
;
1. Restrained distances
 As1-O1 \\sim As1-O2 \\sim As2-O2 \\sim As2-O3 \\sim As3-O4 \\sim As3-O5 \\sim
As4-O5 \\sim As4-O6 \\sim As4-
 O3 \\sim As1-O1_$1 \\sim As2-O6_$2 \\sim As3-O4_$3
 with sigma of 0.01
;
_shelx_shelxl_version_number 2014/7
_olex2_submission_special_instructions 'No special instructions were received'

loop_
_space_group_symop_operation_xyz
'x, y, z'
'-x+1/2, y+1/2, -z'
'-x, -y, -z'
'x-1/2, -y-1/2, z'

loop_
_atom_site_label
_atom_site_type_symbol
_atom_site_fract_x
_atom_site_fract_y
_atom_site_fract_z
_atom_site_U_iso_or_equiv
_atom_site_adp_type
_atom_site_occupancy
_atom_site_site_symmetry_order
_atom_site_calc_flag
_atom_site_refinement_flags_posn
As1 As 0.6753(2) 0.2543(4) 0.3980(3) 0.033(2) Uani 1 1 d D
As2 As 0.3821(2) 0.1896(3) 0.3462(3) 0.031(2) Uani 1 1 d D
As3 As -0.1885(2) -0.3113(4) 0.0965(3) 0.031(2) Uani 1 1 d D
As4 As 0.1071(2) -0.3123(3) 0.1507(3) 0.030(2) Uani 1 1 d D
O1 O 0.7081(12) 0.426(2) 0.5090(10) 0.034(3) Uiso 1 1 d D
O2 O 0.4651(11) 0.141(2) 0.3012(12) 0.030(3) Uiso 1 1 d D
O3 O 0.1686(9) 0.0716(16) 0.1927(12) 0.020(2) Uiso 1 1 d D
O4 O -0.2450(17) -0.181(2) -0.0315(11) 0.049(4) Uiso 1 1 d D
O5 O 0.0345(11) -0.331(3) 0.2048(12) 0.036(3) Uiso 1 1 d D
O6 O 0.3227(9) -0.4272(17) 0.3044(13) 0.022(2) Uiso 1 1 d D

loop_
_atom_site_aniso_label
_atom_site_aniso_U_11
_atom_site_aniso_U_22
_atom_site_aniso_U_33
_atom_site_aniso_U_23
_atom_site_aniso_U_13
_atom_site_aniso_U_12
As1 0.0270(10) 0.0235(9) 0.039(4) 0.0003(9) 0.0247(15) -0.0020(6)
As2 0.0277(10) 0.0159(8) 0.043(4) -0.0011(8) 0.0264(15) 0.0002(5)
As3 0.0262(9) 0.0240(9) 0.035(4) 0.0016(8) 0.0228(15) 0.0033(5)
As4 0.0251(9) 0.0172(8) 0.035(4) 0.0001(8) 0.0217(14) 0.0003(5)

loop_
_atom_type_symbol
_atom_type_description
_atom_type_scat_dispersion_real
_atom_type_scat_dispersion_imag
_atom_type_scat_source
As As 0.3110 0.7990 'International Tables Vol C Tables 4.2.6.8 and 6.1.1.4'
O O 0.0020 0.0020 'International Tables Vol C Tables 4.2.6.8 and 6.1.1.4'

loop_
_geom_angle_atom_site_label_1
_geom_angle_atom_site_label_2
_geom_angle_atom_site_label_3
_geom_angle
_geom_angle_site_symmetry_1
_geom_angle_site_symmetry_3
O1 As1 O1 95.1(3) 2_646 .
O1 As1 O2 99.3(5) 2_646 .
O2 As1 O1 89.8(4) . .
O2 As2 O3 93.9(7) . .
O2 As2 O6 99.0(7) . 1_565
O6 As2 O3 92.0(3) 1_565 .
O4 As3 O4 90.7(3) 2_445 .
O5 As3 O4 91.3(6) . .
O5 As3 O4 99.8(6) . 2_445
O3 As4 O5 94.7(7) . .
O3 As4 O6 91.1(3) . .
O6 As4 O5 93.1(7) . .
As1 O1 As1 129.2(7) 2_656 .
As1 O2 As2 124.1(7) . .
As2 O3 As4 122.9(6) . .
As3 O4 As3 126.5(8) 2_455 .
As3 O5 As4 122.6(7) . .
As2 O6 As4 122.0(6) 1_545 .

loop_
_geom_bond_atom_site_label_1
_geom_bond_atom_site_label_2
_geom_bond_distance
_geom_bond_site_symmetry_2
As1 O1 1.764(7) 2_646
As1 O1 1.772(8) .
As1 O2 1.767(7) .
As2 O2 1.771(8) .
As2 O3 1.777(7) .
As2 O6 1.777(6) 1_565
As3 O4 1.779(8) .
As3 O4 1.784(7) 2_445
As3 O5 1.772(7) .
As4 O3 1.782(6) .
As4 O5 1.778(8) .
As4 O6 1.783(7) .
O1 As1 1.764(7) 2_656
O4 As3 1.784(7) 2_455
O6 As2 1.777(6) 1_545

loop_
_geom_torsion_atom_site_label_1
_geom_torsion_atom_site_label_2
_geom_torsion_atom_site_label_3
_geom_torsion_atom_site_label_4
_geom_torsion
_geom_torsion_site_symmetry_1
_geom_torsion_site_symmetry_4
O1 As1 O1 As1 115.1(11) 2_646 2_656
O1 As1 O2 As2 -6.1(8) . .
O1 As1 O2 As2 89.1(8) 2_646 .
O2 As1 O1 As1 -145.6(9) . 2_656
O2 As2 O3 As4 82.8(11) . .
O3 As2 O2 As1 172.4(7) . .
O3 As4 O5 As3 100.4(8) . .
O3 As4 O6 As2 -178.6(14) . 1_545
O4 As3 O4 As3 152.2(13) 2_445 2_455
O4 As3 O5 As4 -14.0(8) . .
O4 As3 O5 As4 76.9(9) 2_445 .
O5 As3 O4 As3 -108.0(9) . 2_455
O5 As4 O3 As2 91.8(12) . .
O5 As4 O6 As2 86.6(11) . 1_545
O6 As2 O2 As1 79.7(8) 1_565 .
O6 As2 O3 As4 -178.1(14) 1_565 .
O6 As4 O3 As2 -1.5(10) . .
O6 As4 O5 As3 -168.2(8) . .
